data_4089616
loop_
_publ_author_name
'Nasser, Nasser'
'Boyle, Paul D.'
'Puddephatt, Richard J.'

_publ_section_title
;
 Organoplatinum Chemistry with a Dicarboxamide--Diphosphine Ligand:
 Hydrogen Bonding, Cyclometalation, and a Complex with Two Metal--Metal
 Donor--Acceptor Bonds
;
_journal_issue 19
_journal_name_full Organometallics
_journal_page_first 5504
_journal_paper_doi 10.1021/om400780q
_journal_volume 32
_journal_year 2013
_chemical_formula_sum 'C82 H88 Cl12 N4 O4 P4 Pt4'
_chemical_formula_weight 2523.20
_space_group_crystal_system orthorhombic
_space_group_IT_number 33
_space_group_name_Hall 'P 2c -2n'
_space_group_name_H-M_alt 'P n a 21'
_atom_sites_solution_hydrogens geom
_atom_sites_solution_primary direct
_atom_sites_solution_secondary difmap
_audit_creation_method SHELXL-2013
_cell_angle_alpha 90
_cell_angle_beta 90
_cell_angle_gamma 90
_cell_formula_units_Z 4
_cell_length_a 22.009(5)
_cell_length_b 10.033(3)
_cell_length_c 39.550(9)
_cell_measurement_reflns_used 9619
_cell_measurement_temperature 110
_cell_measurement_theta_max 29.50
_cell_measurement_theta_min 3.77
_cell_volume 8733(4)
_computing_cell_refinement SAINT
_computing_data_collection Apex2
_computing_data_reduction SAINT
_computing_molecular_graphics NRCVAX
_computing_publication_material cif2tables.py
_computing_structure_refinement SHELXL-2013
_computing_structure_solution SIR2011
_diffrn_ambient_temperature 110
_diffrn_measured_fraction_theta_full 0.997
_diffrn_measured_fraction_theta_max 0.990
_diffrn_measurement_device_type 'Bruker Kappa Axis Apex2'
_diffrn_measurement_method 'omega and phi scans'
_diffrn_radiation_type MoK\a
_diffrn_radiation_wavelength 0.71073
_diffrn_reflns_av_R_equivalents 0.1176
_diffrn_reflns_av_unetI/netI 0.0852
_diffrn_reflns_Laue_measured_fraction_full 0.997
_diffrn_reflns_Laue_measured_fraction_max 0.990
_diffrn_reflns_limit_h_max 31
_diffrn_reflns_limit_h_min -31
_diffrn_reflns_limit_k_max 14
_diffrn_reflns_limit_k_min -14
_diffrn_reflns_limit_l_max 56
_diffrn_reflns_limit_l_min -56
_diffrn_reflns_number 208571
_diffrn_reflns_point_group_measured_fraction_full 0.997
_diffrn_reflns_point_group_measured_fraction_max 0.991
_diffrn_reflns_theta_full 25.242
_diffrn_reflns_theta_max 30.586
_diffrn_reflns_theta_min 3.280
_diffrn_source 'sealed tube'
_exptl_absorpt_coefficient_mu 6.879
_exptl_absorpt_correction_T_max 0.7461
_exptl_absorpt_correction_T_min 0.6445
_exptl_absorpt_correction_type multi-scan
_exptl_absorpt_process_details SADABS
_exptl_crystal_colour yellow
_exptl_crystal_density_diffrn 1.919
_exptl_crystal_description prism
_exptl_crystal_F_000 4864
_exptl_crystal_size_max 0.112
_exptl_crystal_size_mid 0.086
_exptl_crystal_size_min 0.085
_refine_diff_density_max 1.561
_refine_diff_density_min -1.967
_refine_diff_density_rms 0.198
_refine_ls_abs_structure_details
;
 Refined as an inversion twin.
;
_refine_ls_abs_structure_Flack 0.001(7)
_refine_ls_extinction_method none
_refine_ls_goodness_of_fit_ref 1.017
_refine_ls_hydrogen_treatment constr
_refine_ls_matrix_type full
_refine_ls_number_parameters 1017
_refine_ls_number_reflns 25900
_refine_ls_number_restraints 1
_refine_ls_restrained_S_all 1.017
_refine_ls_R_factor_all 0.0816
_refine_ls_R_factor_gt 0.0440
_refine_ls_shift/su_max 0.003
_refine_ls_shift/su_mean 0.000
_refine_ls_structure_factor_coef Fsqd
_refine_ls_weighting_details 'w=1/[\s^2^(Fo^2^)+(0.0300P)^2^+15.4802P] where P=(Fo^2^+2Fc^2^)/3'
_refine_ls_weighting_scheme calc
_refine_ls_wR_factor_gt 0.0788
_refine_ls_wR_factor_ref 0.0902
_reflns_Friedel_coverage 0.975
_reflns_Friedel_fraction_full 0.998
_reflns_Friedel_fraction_max 0.991
_reflns_number_gt 18760
_reflns_number_total 25900
_reflns_threshold_expression 'I > 2\s(I)'
_cod_data_source_file om400780q_si_001.cif
_cod_data_source_block 5
_cod_database_code 4089616
_shelx_space_group_comment
;
The symmetry employed for this shelxl refinement is uniquely defined
by the following loop, which should always be used as a source of
symmetry information in preference to the above space-group names.
They are only intended as comments.
;
_shelx_estimated_absorpt_t_min 0.513
_shelx_estimated_absorpt_t_max 0.592
_shelxl_version_number 2013-3

loop_
_space_group_symop_operation_xyz
'x, y, z'
'-x, -y, z+1/2'
'-x+1/2, y+1/2, z+1/2'
'x+1/2, -y+1/2, z'

loop_
_atom_site_label
_atom_site_type_symbol
_atom_site_fract_x
_atom_site_fract_y
_atom_site_fract_z
_atom_site_U_iso_or_equiv
_atom_site_adp_type
_atom_site_occupancy
_atom_site_site_symmetry_order
_atom_site_calc_flag
_atom_site_refinement_flags_posn
_atom_site_refinement_flags_adp
_atom_site_refinement_flags_occupancy
_atom_site_disorder_assembly
_atom_site_disorder_group
Pt1 Pt 0.61137(2) 0.82856(4) 0.92180(2) 0.01951(9) Uani 1 1 d . . . . .
Pt2 Pt 0.70639(2) 0.82873(4) 0.88068(2) 0.01949(9) Uani 1 1 d . . . . .
Pt3 Pt 0.61715(2) 0.80312(4) 0.62581(2) 0.02107(9) Uani 1 1 d . . . . .
Pt4 Pt 0.52109(2) 0.81578(4) 0.66606(2) 0.02207(9) Uani 1 1 d . . . . .
P1 P 0.52603(13) 0.8577(3) 0.94795(7) 0.0225(6) Uani 1 1 d . . . . .
P2 P 0.53295(13) 0.6004(3) 0.68669(7) 0.0188(6) Uani 1 1 d . . . . .
P3 P 0.69223(13) 0.6109(3) 0.86211(7) 0.0190(6) Uani 1 1 d . . . . .
P4 P 0.70373(13) 0.8212(3) 0.60056(7) 0.0229(6) Uani 1 1 d . . . . .
C1 C 0.6485(6) 0.7140(12) 0.9597(3) 0.033(3) Uani 1 1 d . . . . .
H1A H 0.6681 0.7721 0.9764 0.050 Uiso 1 1 calc R U . . .
H1B H 0.6787 0.6531 0.9501 0.050 Uiso 1 1 calc R U . . .
H1C H 0.6163 0.6624 0.9708 0.050 Uiso 1 1 calc R U . . .
C2 C 0.7718(5) 0.7864(13) 0.9153(3) 0.032(3) Uani 1 1 d . . . . .
H2A H 0.8119 0.7955 0.9048 0.049 Uiso 1 1 calc R U . . .
H2B H 0.7665 0.6949 0.9234 0.049 Uiso 1 1 calc R U . . .
H2C H 0.7685 0.8484 0.9343 0.049 Uiso 1 1 calc R U . . .
C3 C 0.7203(6) 1.0248(11) 0.8948(3) 0.030(3) Uani 1 1 d . . . . .
H3A H 0.7108 1.0354 0.9188 0.045 Uiso 1 1 calc R U . . .
H3B H 0.6940 1.0830 0.8814 0.045 Uiso 1 1 calc R U . . .
H3C H 0.7629 1.0488 0.8908 0.045 Uiso 1 1 calc R U . . .
C4 C 0.5826(6) 0.6746(13) 0.5903(3) 0.032(3) Uani 1 1 d . . . . .
H4A H 0.5866 0.7142 0.5678 0.049 Uiso 1 1 calc R U . . .
H4B H 0.5395 0.6580 0.5951 0.049 Uiso 1 1 calc R U . . .
H4C H 0.6050 0.5903 0.5911 0.049 Uiso 1 1 calc R U . . .
C5 C 0.4547(6) 0.7671(15) 0.6325(3) 0.040(3) Uani 1 1 d . . . . .
H5A H 0.4153 0.7973 0.6411 0.060 Uiso 1 1 calc R U . . .
H5B H 0.4539 0.6702 0.6294 0.060 Uiso 1 1 calc R U . . .
H5C H 0.4630 0.8103 0.6107 0.060 Uiso 1 1 calc R U . . .
C6 C 0.5097(7) 1.0115(13) 0.6502(4) 0.046(4) Uani 1 1 d . . . . .
H6A H 0.5135 1.0159 0.6256 0.069 Uiso 1 1 calc R U . . .
H6B H 0.5409 1.0677 0.6607 0.069 Uiso 1 1 calc R U . . .
H6C H 0.4694 1.0431 0.6570 0.069 Uiso 1 1 calc R U . . .
C7 C 0.4783(5) 0.9267(11) 0.9150(3) 0.029(3) Uani 1 1 d . . . . .
H7A H 0.4615 0.8540 0.9009 0.034 Uiso 1 1 calc R U . . .
H7B H 0.4440 0.9763 0.9251 0.034 Uiso 1 1 calc R U . . .
C8 C 0.5162(5) 1.0195(10) 0.8934(3) 0.022(2) Uani 1 1 d . . . . .
H8A H 0.4935 1.0450 0.8727 0.027 Uiso 1 1 calc R U . . .
H8B H 0.5262 1.1015 0.9061 0.027 Uiso 1 1 calc R U . . .
N1 N 0.5723(4) 0.9481(8) 0.8841(2) 0.0178(17) Uani 1 1 d . . . . .
C9 C 0.5933(5) 0.9590(10) 0.8534(2) 0.019(2) Uani 1 1 d . . . . .
O1 O 0.6419(3) 0.8948(7) 0.84350(19) 0.0226(16) Uani 1 1 d . . . . .
C10 C 0.5662(5) 1.0479(10) 0.8267(3) 0.021(2) Uani 1 1 d . . . . .
C11 C 0.5714(5) 1.1848(10) 0.8314(3) 0.022(2) Uani 1 1 d . . . . .
H11 H 0.5874 1.2191 0.8520 0.027 Uiso 1 1 calc R U . . .
C12 C 0.5529(5) 1.2715(11) 0.8058(3) 0.025(2) Uani 1 1 d . . . . .
H12 H 0.5558 1.3652 0.8090 0.030 Uiso 1 1 calc R U . . .
C13 C 0.5307(5) 1.2219(11) 0.7762(3) 0.025(2) Uani 1 1 d . . . . .
H13 H 0.5192 1.2820 0.7588 0.030 Uiso 1 1 calc R U . . .
C14 C 0.5245(5) 1.0844(11) 0.7707(3) 0.023(2) Uani 1 1 d . . . . .
H14 H 0.5092 1.0516 0.7499 0.028 Uiso 1 1 calc R U . . .
C15 C 0.5412(5) 0.9965(9) 0.7966(3) 0.016(2) Uani 1 1 d . . . . .
C16 C 0.5289(5) 0.8496(10) 0.7934(3) 0.019(2) Uani 1 1 d . . . . .
O2 O 0.5096(4) 0.7852(8) 0.81819(18) 0.0244(17) Uani 1 1 d . . . . .
N2 N 0.5399(4) 0.7943(8) 0.7633(2) 0.021(2) Uani 1 1 d . . . . .
H2 H 0.5532 0.8440 0.7465 0.025 Uiso 1 1 calc R U . . .
C17 C 0.5298(5) 0.6507(10) 0.7580(3) 0.021(2) Uani 1 1 d . . . . .
H17A H 0.4863 0.6357 0.7529 0.025 Uiso 1 1 calc R U . . .
H17B H 0.5395 0.6026 0.7791 0.025 Uiso 1 1 calc R U . . .
C18 C 0.5671(5) 0.5926(10) 0.7298(2) 0.019(2) Uani 1 1 d . . . . .
H18A H 0.5754 0.4980 0.7352 0.023 Uiso 1 1 calc R U . . .
H18B H 0.6066 0.6396 0.7292 0.023 Uiso 1 1 calc R U . . .
C19 C 0.5302(6) 0.9849(12) 0.9806(3) 0.034(3) Uani 1 1 d . . . . .
C20 C 0.5817(7) 1.0565(12) 0.9859(3) 0.036(3) Uani 1 1 d . . . . .
H20 H 0.6169 1.0380 0.9728 0.043 Uiso 1 1 calc R U . . .
C21 C 0.5837(7) 1.1581(13) 1.0105(3) 0.045(4) Uani 1 1 d . . . . .
H21 H 0.6194 1.2099 1.0136 0.054 Uiso 1 1 calc R U . . .
C22 C 0.5331(11) 1.1808(16) 1.0300(4) 0.081(7) Uani 1 1 d . . . . .
H22 H 0.5329 1.2516 1.0460 0.097 Uiso 1 1 calc R U . . .
C23 C 0.4826(14) 1.101(3) 1.0264(7) 0.148(15) Uani 1 1 d . . . . .
H23 H 0.4505 1.1083 1.0424 0.178 Uiso 1 1 calc R U . . .
C24 C 0.4776(9) 1.012(2) 1.0004(6) 0.088(8) Uani 1 1 d . . . . .
H24 H 0.4399 0.9701 0.9957 0.106 Uiso 1 1 calc R U . . .
C25 C 0.4839(5) 0.7254(12) 0.9679(3) 0.028(3) Uani 1 1 d . . . . .
C26 C 0.5063(7) 0.6643(16) 0.9965(4) 0.056(4) Uani 1 1 d . . . . .
H26 H 0.5444 0.6915 1.0054 0.067 Uiso 1 1 calc R U . . .
C27 C 0.4742(8) 0.564(2) 1.0126(5) 0.077(7) Uani 1 1 d . . . . .
H27 H 0.4904 0.5237 1.0324 0.092 Uiso 1 1 calc R U . . .
C28 C 0.4195(6) 0.5231(15) 1.0003(4) 0.047(4) Uani 1 1 d . . . . .
H28 H 0.3986 0.4513 1.0108 0.057 Uiso 1 1 calc R U . . .
C29 C 0.3948(6) 0.5859(13) 0.9728(4) 0.040(3) Uani 1 1 d . . . . .
H29 H 0.3555 0.5613 0.9651 0.048 Uiso 1 1 calc R U . . .
C30 C 0.4269(6) 0.6850(12) 0.9560(3) 0.036(3) Uani 1 1 d . . . . .
H30 H 0.4102 0.7256 0.9364 0.043 Uiso 1 1 calc R U . . .
C31 C 0.4636(5) 0.5040(11) 0.6939(3) 0.026(2) Uani 1 1 d . . . . .
C32 C 0.4092(5) 0.5738(12) 0.6969(3) 0.027(2) Uani 1 1 d . . . . .
H32 H 0.4092 0.6674 0.6932 0.032 Uiso 1 1 calc R U . . .
C33 C 0.3550(6) 0.5106(13) 0.7051(3) 0.035(3) Uani 1 1 d . . . . .
H33 H 0.3182 0.5595 0.7069 0.042 Uiso 1 1 calc R U . . .
C34 C 0.3562(6) 0.3757(14) 0.7107(4) 0.042(3) Uani 1 1 d . . . . .
H34 H 0.3196 0.3320 0.7170 0.050 Uiso 1 1 calc R U . . .
C35 C 0.4083(6) 0.3011(12) 0.7074(4) 0.036(3) Uani 1 1 d . . . . .
H35 H 0.4073 0.2073 0.7105 0.043 Uiso 1 1 calc R U . . .
C36 C 0.4631(6) 0.3664(12) 0.6992(3) 0.031(3) Uani 1 1 d . . . . .
H36 H 0.4997 0.3167 0.6974 0.037 Uiso 1 1 calc R U . . .
C37 C 0.5836(5) 0.4901(10) 0.6634(3) 0.022(2) Uani 1 1 d . . . . .
C38 C 0.6463(5) 0.5098(10) 0.6652(3) 0.026(2) Uani 1 1 d . . . . .
H38 H 0.6625 0.5754 0.6800 0.031 Uiso 1 1 calc R U . . .
C39 C 0.6847(6) 0.4340(11) 0.6454(3) 0.027(3) Uani 1 1 d . . . . .
H39 H 0.7274 0.4435 0.6478 0.032 Uiso 1 1 calc R U . . .
C40 C 0.6616(6) 0.3438(11) 0.6221(3) 0.036(3) Uani 1 1 d . . . . .
H40 H 0.6885 0.2943 0.6081 0.043 Uiso 1 1 calc R U . . .
C41 C 0.6001(7) 0.3260(12) 0.6191(3) 0.039(3) Uani 1 1 d . . . . .
H41 H 0.5843 0.2645 0.6031 0.047 Uiso 1 1 calc R U . . .
C42 C 0.5610(6) 0.3981(11) 0.6396(3) 0.027(2) Uani 1 1 d . . . . .
H42 H 0.5184 0.3852 0.6377 0.032 Uiso 1 1 calc R U . . .
C43 C 0.6580(5) 0.5981(11) 0.8197(3) 0.024(2) Uani 1 1 d . . . . .
H43A H 0.6484 0.5033 0.8153 0.028 Uiso 1 1 calc R U . . .
H43B H 0.6190 0.6475 0.8199 0.028 Uiso 1 1 calc R U . . .
C44 C 0.6965(5) 0.6504(11) 0.7903(3) 0.023(2) Uani 1 1 d . . . . .
H44A H 0.7400 0.6343 0.7953 0.027 Uiso 1 1 calc R U . . .
H44B H 0.6861 0.6000 0.7695 0.027 Uiso 1 1 calc R U . . .
N3 N 0.6874(4) 0.7916(8) 0.7841(2) 0.0177(18) Uani 1 1 d . . . . .
H3 H 0.6742 0.8431 0.8005 0.021 Uiso 1 1 calc R U . . .
C45 C 0.6988(5) 0.8444(11) 0.7536(3) 0.019(2) Uani 1 1 d . . . . .
O3 O 0.7174(4) 0.7755(8) 0.72982(19) 0.0256(17) Uani 1 1 d . . . . .
C46 C 0.6860(5) 0.9901(10) 0.7489(3) 0.021(2) Uani 1 1 d . . . . .
C47 C 0.7028(5) 1.0813(12) 0.7739(3) 0.028(3) Uani 1 1 d . . . . .
H47 H 0.7176 1.0498 0.7950 0.034 Uiso 1 1 calc R U . . .
C48 C 0.6979(5) 1.2168(12) 0.7683(3) 0.030(3) Uani 1 1 d . . . . .
H48 H 0.7102 1.2781 0.7853 0.036 Uiso 1 1 calc R U . . .
C49 C 0.6751(5) 1.2629(10) 0.7381(3) 0.025(2) Uani 1 1 d . . . . .
H49 H 0.6725 1.3561 0.7340 0.031 Uiso 1 1 calc R U . . .
C50 C 0.6560(5) 1.1739(11) 0.7134(3) 0.025(2) Uani 1 1 d . . . . .
H50 H 0.6389 1.2064 0.6930 0.030 Uiso 1 1 calc R U . . .
C51 C 0.6619(5) 1.0379(10) 0.7185(3) 0.018(2) Uani 1 1 d . . . . .
C52 C 0.6357(5) 0.9455(10) 0.6927(3) 0.019(2) Uani 1 1 d . . . . .
O4 O 0.5856(3) 0.8882(7) 0.70251(19) 0.0224(16) Uani 1 1 d . . . . .
N4 N 0.6558(4) 0.9292(9) 0.6625(2) 0.025(2) Uani 1 1 d . . . . .
C53 C 0.7147(5) 0.9912(10) 0.6526(3) 0.025(3) Uani 1 1 d . . . . .
H53A H 0.7368 1.0208 0.6730 0.030 Uiso 1 1 calc R U . . .
H53B H 0.7071 1.0703 0.6382 0.030 Uiso 1 1 calc R U . . .
C54 C 0.7528(5) 0.8913(10) 0.6333(3) 0.022(2) Uani 1 1 d . . . . .
H54A H 0.7674 0.8202 0.6487 0.027 Uiso 1 1 calc R U . . .
H54B H 0.7885 0.9357 0.6230 0.027 Uiso 1 1 calc R U . . .
C55 C 0.7606(5) 0.5108(10) 0.8560(3) 0.020(2) Uani 1 1 d . . . . .
C56 C 0.8158(5) 0.5771(11) 0.8533(3) 0.022(2) Uani 1 1 d . . . . .
H56 H 0.8174 0.6704 0.8572 0.027 Uiso 1 1 calc R U . . .
C57 C 0.8687(5) 0.5091(12) 0.8449(3) 0.030(3) Uani 1 1 d . . . . .
H57 H 0.9060 0.5558 0.8427 0.036 Uiso 1 1 calc R U . . .
C58 C 0.8665(6) 0.3742(13) 0.8397(3) 0.035(3) Uani 1 1 d . . . . .
H58 H 0.9026 0.3272 0.8342 0.042 Uiso 1 1 calc R U . . .
C59 C 0.8121(5) 0.3057(11) 0.8424(3) 0.031(3) Uani 1 1 d . . . . .
H59 H 0.8112 0.2119 0.8390 0.038 Uiso 1 1 calc R U . . .
C60 C 0.7594(5) 0.3733(10) 0.8499(3) 0.025(2) Uani 1 1 d . . . . .
H60 H 0.7219 0.3264 0.8509 0.030 Uiso 1 1 calc R U . . .
C61 C 0.6416(5) 0.5074(10) 0.8873(3) 0.024(2) Uani 1 1 d . . . . .
C62 C 0.5797(5) 0.5269(11) 0.8853(3) 0.029(3) Uani 1 1 d . . . . .
H62 H 0.5637 0.5885 0.8694 0.035 Uiso 1 1 calc R U . . .
C63 C 0.5402(6) 0.4557(13) 0.9067(3) 0.035(3) Uani 1 1 d . . . . .
H63 H 0.4976 0.4682 0.9048 0.043 Uiso 1 1 calc R U . . .
C64 C 0.5626(6) 0.3690(12) 0.9301(3) 0.035(3) Uani 1 1 d . . . . .
H64 H 0.5354 0.3228 0.9447 0.042 Uiso 1 1 calc R U . . .
C65 C 0.6243(6) 0.3476(13) 0.9328(4) 0.039(3) Uani 1 1 d . . . . .
H65 H 0.6400 0.2854 0.9487 0.047 Uiso 1 1 calc R U . . .
C66 C 0.6636(6) 0.4199(12) 0.9116(3) 0.032(3) Uani 1 1 d . . . . .
H66 H 0.7063 0.4086 0.9139 0.038 Uiso 1 1 calc R U . . .
C67 C 0.7052(6) 0.9445(11) 0.5667(3) 0.027(3) Uani 1 1 d . . . . .
C68 C 0.6597(6) 1.0378(12) 0.5636(3) 0.033(3) Uani 1 1 d . . . . .
H68 H 0.6257 1.0339 0.5784 0.040 Uiso 1 1 calc R U . . .
C69 C 0.6625(7) 1.1371(13) 0.5394(3) 0.041(3) Uani 1 1 d . . . . .
H69 H 0.6317 1.2031 0.5383 0.049 Uiso 1 1 calc R U . . .
C70 C 0.7103(8) 1.1396(13) 0.5170(4) 0.049(4) Uani 1 1 d . . . . .
H70 H 0.7114 1.2059 0.4998 0.059 Uiso 1 1 calc R U . . .
C71 C 0.7570(8) 1.0465(14) 0.5190(4) 0.053(4) Uani 1 1 d . . . . .
H71 H 0.7904 1.0501 0.5037 0.064 Uiso 1 1 calc R U . . .
C72 C 0.7540(7) 0.9475(13) 0.5440(3) 0.041(3) Uani 1 1 d . . . . .
H72 H 0.7851 0.8822 0.5454 0.049 Uiso 1 1 calc R U . . .
C73 C 0.7437(5) 0.6781(10) 0.5834(3) 0.025(2) Uani 1 1 d . . . . .
C74 C 0.7193(6) 0.6093(12) 0.5559(3) 0.032(3) Uani 1 1 d . . . . .
H74 H 0.6816 0.6368 0.5466 0.038 Uiso 1 1 calc R U . . .
C75 C 0.7494(7) 0.5019(13) 0.5423(4) 0.040(3) Uani 1 1 d . . . . .
H75 H 0.7320 0.4543 0.5239 0.048 Uiso 1 1 calc R U . . .
C76 C 0.8045(7) 0.4637(14) 0.5552(4) 0.047(4) Uani 1 1 d . . . . .
H76 H 0.8249 0.3883 0.5461 0.057 Uiso 1 1 calc R U . . .
C77 C 0.8302(7) 0.5330(15) 0.5810(4) 0.050(4) Uani 1 1 d . . . . .
H77 H 0.8689 0.5073 0.5894 0.060 Uiso 1 1 calc R U . . .
C78 C 0.7999(6) 0.6424(13) 0.5954(3) 0.036(3) Uani 1 1 d . . . . .
H78 H 0.8182 0.6912 0.6133 0.044 Uiso 1 1 calc R U . . .
C1V C 0.8814(10) 0.1646(18) 0.5858(6) 0.085(6) Uani 0.679(17) 1 d . . P A 1
H1V H 0.8457 0.1829 0.5708 0.102 Uiso 0.679(17) 1 calc R U P A 1
Cl1V Cl 0.9431(2) 0.2782(5) 0.57740(18) 0.0916(18) Uani 0.679(17) 1 d . . P A 1
Cl2V Cl 0.9029(3) 0.0028(5) 0.5838(2) 0.058(3) Uani 0.679(17) 1 d . . P A 1
Cl3V Cl 0.8653(12) 0.1944(13) 0.6262(2) 0.167(9) Uani 0.679(17) 1 d . . P A 1
C1W C 0.8814(10) 0.1646(18) 0.5858(6) 0.085(6) Uani 0.321(17) 1 d . . P A 2
H1W H 0.9050 0.1134 0.6030 0.102 Uiso 0.321(17) 1 calc R U P A 2
Cl1W Cl 0.9431(2) 0.2782(5) 0.57740(18) 0.0916(18) Uani 0.321(17) 1 d . . P A 2
Cl2W Cl 0.8819(9) 0.054(3) 0.5611(5) 0.098(10) Uani 0.321(17) 1 d . . P A 2
Cl3W Cl 0.8246(7) 0.2083(14) 0.6143(5) 0.057(5) Uani 0.321(17) 1 d . . P A 2
C1X C 0.3972(6) 0.5875(13) 0.8162(3) 0.036(3) Uani 1 1 d . . . . .
H1X H 0.4258 0.6606 0.8097 0.044 Uiso 1 1 calc R U . . .
Cl1X Cl 0.32360(18) 0.6300(4) 0.80371(12) 0.0580(11) Uani 1 1 d . . . . .
Cl2X Cl 0.41898(17) 0.4399(3) 0.79619(11) 0.0538(11) Uani 1 1 d . . . . .
Cl3X Cl 0.3981(2) 0.5675(5) 0.86077(11) 0.0670(12) Uani 1 1 d . . . . .
C1Y C 0.3295(5) 0.9165(12) 0.7308(3) 0.031(3) Uani 1 1 d . . . . .
H1Y H 0.3009 0.8422 0.7364 0.037 Uiso 1 1 calc R U . . .
Cl1Y Cl 0.30720(17) 1.0605(3) 0.75278(11) 0.0528(10) Uani 1 1 d . . . . .
Cl2Y Cl 0.40364(18) 0.8731(4) 0.74435(13) 0.0614(12) Uani 1 1 d . . . . .
Cl3Y Cl 0.3300(2) 0.9414(5) 0.68721(11) 0.0642(11) Uani 1 1 d . . . . .
C1Z C 0.8263(7) 0.2819(13) 0.9342(4) 0.054(4) Uani 1 1 d . . . . .
H1Z H 0.8009 0.2608 0.9140 0.065 Uiso 1 1 calc R U . . .
Cl1Z Cl 0.7906(2) 0.2032(4) 0.97273(9) 0.0506(9) Uani 1 1 d . . . . .
Cl2Z Cl 0.82426(17) 0.4513(4) 0.94128(11) 0.0538(9) Uani 1 1 d . . . . .
Cl3Z Cl 0.8969(2) 0.2195(4) 0.92840(12) 0.0679(12) Uani 1 1 d . . . . .

loop_
_atom_site_aniso_label
_atom_site_aniso_U_11
_atom_site_aniso_U_22
_atom_site_aniso_U_33
_atom_site_aniso_U_23
_atom_site_aniso_U_13
_atom_site_aniso_U_12
Pt1 0.0202(2) 0.02064(19) 0.01766(19) 0.00226(17) -0.00065(16) 0.00155(16)
Pt2 0.0184(2) 0.01806(18) 0.02206(19) 0.00111(17) -0.00014(17) -0.00084(16)
Pt3 0.0237(2) 0.02352(19) 0.01597(18) 0.00257(17) -0.00008(17) -0.00018(17)
Pt4 0.0209(2) 0.0250(2) 0.02029(19) 0.00501(18) -0.00091(17) 0.00314(17)
P1 0.0222(15) 0.0247(14) 0.0206(14) 0.0007(12) 0.0014(12) 0.0011(11)
P2 0.0219(14) 0.0166(13) 0.0179(13) -0.0032(10) -0.0038(11) 0.0005(11)
P3 0.0192(14) 0.0175(13) 0.0203(14) 0.0028(11) -0.0025(11) -0.0009(11)
P4 0.0266(15) 0.0242(14) 0.0178(13) 0.0022(11) 0.0020(11) -0.0023(12)
C1 0.029(7) 0.031(6) 0.039(7) 0.010(5) 0.001(6) 0.003(5)
C2 0.017(6) 0.039(7) 0.042(8) -0.011(5) -0.012(5) -0.003(5)
C3 0.031(7) 0.023(6) 0.037(7) -0.012(5) 0.013(5) -0.003(5)
C4 0.036(7) 0.046(7) 0.015(5) 0.010(5) -0.001(5) 0.010(6)
C5 0.029(7) 0.063(9) 0.028(7) 0.004(6) -0.015(5) 0.005(6)
C6 0.048(9) 0.037(7) 0.053(9) 0.031(7) -0.002(7) 0.010(6)
C7 0.031(6) 0.022(6) 0.033(7) -0.002(5) 0.006(5) 0.008(5)
C8 0.027(6) 0.019(5) 0.020(5) -0.001(4) -0.006(4) 0.002(4)
N1 0.025(5) 0.015(4) 0.014(4) -0.006(3) 0.002(4) -0.004(3)
C9 0.023(6) 0.019(5) 0.014(5) 0.002(4) -0.001(4) -0.003(4)
O1 0.026(4) 0.017(4) 0.024(4) 0.002(3) 0.001(3) 0.010(3)
C10 0.024(6) 0.014(5) 0.024(5) 0.002(4) -0.001(5) 0.001(4)
C11 0.019(5) 0.022(5) 0.026(5) 0.001(4) 0.003(4) 0.001(4)
C12 0.028(6) 0.016(5) 0.033(6) 0.000(4) 0.002(5) 0.002(4)
C13 0.025(6) 0.026(6) 0.024(5) 0.016(5) 0.003(5) -0.001(4)
C14 0.018(5) 0.025(6) 0.026(6) 0.006(5) -0.003(5) 0.001(4)
C15 0.014(5) 0.014(5) 0.022(5) 0.002(4) 0.003(4) 0.003(4)
C16 0.015(5) 0.019(5) 0.022(5) -0.001(4) -0.005(4) 0.003(4)
O2 0.029(4) 0.025(4) 0.019(4) 0.003(3) 0.003(3) -0.004(3)
N2 0.031(5) 0.009(4) 0.023(5) 0.006(3) 0.003(4) -0.004(4)
C17 0.023(6) 0.021(5) 0.019(5) 0.002(4) 0.000(4) -0.002(4)
C18 0.025(6) 0.014(5) 0.018(5) 0.006(4) -0.008(4) -0.005(4)
C19 0.049(8) 0.029(6) 0.025(6) -0.003(5) 0.005(6) -0.004(6)
C20 0.056(9) 0.029(6) 0.021(6) -0.007(5) 0.002(6) -0.010(6)
C21 0.062(10) 0.035(8) 0.037(7) -0.007(6) 0.001(7) -0.018(7)
C22 0.15(2) 0.046(10) 0.048(9) -0.031(8) 0.038(11) -0.024(11)
C23 0.17(3) 0.111(19) 0.16(2) -0.110(19) 0.12(2) -0.081(19)
C24 0.058(12) 0.092(14) 0.114(17) -0.071(13) 0.044(12) -0.019(10)
C25 0.023(6) 0.031(6) 0.032(6) 0.002(5) 0.004(5) 0.007(5)
C26 0.037(8) 0.074(11) 0.057(10) 0.026(9) -0.002(7) -0.014(8)
C27 0.045(10) 0.113(16) 0.072(12) 0.075(12) -0.011(9) -0.021(10)
C28 0.030(7) 0.052(9) 0.060(9) 0.013(7) 0.007(7) -0.012(6)
C29 0.034(7) 0.035(7) 0.051(8) 0.008(6) -0.001(6) -0.015(6)
C30 0.031(7) 0.032(7) 0.046(8) 0.012(6) -0.004(6) -0.005(5)
C31 0.023(6) 0.029(6) 0.025(6) -0.004(5) -0.004(5) -0.005(5)
C32 0.020(6) 0.036(7) 0.025(6) 0.000(5) -0.002(5) -0.001(5)
C33 0.019(6) 0.038(7) 0.047(8) 0.006(6) 0.003(6) -0.004(5)
C34 0.024(7) 0.047(8) 0.054(9) 0.021(7) -0.001(6) -0.006(6)
C35 0.028(7) 0.030(7) 0.049(8) -0.001(6) -0.006(6) -0.014(5)
C36 0.025(6) 0.030(6) 0.038(7) -0.001(5) -0.005(5) -0.011(5)
C37 0.023(6) 0.022(5) 0.020(5) 0.001(4) 0.005(5) -0.002(4)
C38 0.030(6) 0.016(5) 0.031(6) 0.004(5) 0.001(5) -0.001(4)
C39 0.024(6) 0.021(6) 0.035(6) 0.009(5) 0.004(5) 0.001(5)
C40 0.053(8) 0.020(6) 0.034(7) 0.000(5) 0.007(6) 0.010(5)
C41 0.064(9) 0.026(6) 0.028(6) 0.000(5) 0.011(6) -0.003(6)
C42 0.028(6) 0.022(6) 0.030(6) -0.006(5) -0.001(5) -0.002(5)
C43 0.024(6) 0.023(6) 0.024(5) 0.000(4) -0.010(5) 0.005(5)
C44 0.026(6) 0.021(5) 0.022(5) 0.007(4) -0.002(5) 0.008(5)
N3 0.025(5) 0.014(4) 0.014(4) 0.007(3) 0.001(3) 0.003(3)
C45 0.016(5) 0.026(5) 0.016(5) 0.000(4) 0.001(4) 0.002(4)
O3 0.031(5) 0.024(4) 0.021(4) -0.004(3) 0.004(3) 0.006(3)
C46 0.020(6) 0.021(5) 0.022(6) 0.001(4) 0.003(4) 0.004(4)
C47 0.035(7) 0.027(6) 0.023(5) 0.002(5) 0.005(5) -0.001(5)
C48 0.032(7) 0.026(6) 0.032(7) -0.006(5) -0.004(5) -0.014(5)
C49 0.029(6) 0.014(5) 0.033(6) -0.006(5) 0.007(5) -0.003(4)
C50 0.027(6) 0.026(6) 0.021(5) 0.007(5) 0.003(5) -0.003(5)
C51 0.018(5) 0.018(5) 0.017(5) 0.000(4) 0.003(4) 0.002(4)
C52 0.026(6) 0.013(5) 0.017(5) 0.003(4) -0.005(4) 0.002(4)
O4 0.026(4) 0.017(4) 0.024(4) 0.001(3) 0.001(3) -0.004(3)
N4 0.027(5) 0.031(5) 0.016(4) 0.004(4) 0.005(4) 0.000(4)
C53 0.027(6) 0.016(5) 0.032(6) -0.003(4) 0.010(5) -0.004(4)
C54 0.023(6) 0.023(5) 0.020(5) 0.003(4) 0.004(4) 0.005(4)
C55 0.023(6) 0.020(5) 0.018(5) 0.005(4) -0.006(4) 0.000(4)
C56 0.026(6) 0.019(5) 0.022(5) 0.002(4) -0.001(5) -0.002(4)
C57 0.019(6) 0.028(6) 0.043(7) 0.003(5) 0.001(5) -0.002(5)
C58 0.024(6) 0.035(7) 0.045(8) 0.001(6) -0.003(6) 0.012(5)
C59 0.025(6) 0.023(6) 0.046(7) 0.003(5) 0.000(5) 0.007(5)
C60 0.023(6) 0.016(5) 0.036(6) 0.006(5) 0.002(5) 0.003(4)
C61 0.035(7) 0.014(5) 0.023(6) -0.002(4) 0.003(5) -0.002(4)
C62 0.027(6) 0.023(5) 0.037(7) 0.001(5) 0.003(6) 0.000(5)
C63 0.026(7) 0.039(7) 0.041(7) -0.001(6) 0.002(6) 0.001(5)
C64 0.033(7) 0.034(7) 0.039(7) 0.002(5) 0.006(6) -0.013(5)
C65 0.033(7) 0.033(7) 0.050(8) 0.018(6) -0.003(6) -0.008(5)
C66 0.022(6) 0.036(7) 0.037(7) 0.006(5) 0.000(5) -0.007(5)
C67 0.035(7) 0.027(6) 0.018(5) -0.003(4) -0.001(5) -0.004(5)
C68 0.039(7) 0.034(7) 0.027(6) 0.000(5) 0.005(5) 0.003(6)
C69 0.064(10) 0.028(7) 0.031(7) 0.006(5) 0.003(7) 0.016(6)
C70 0.091(13) 0.021(6) 0.036(7) 0.009(6) 0.014(8) -0.010(7)
C71 0.078(12) 0.034(8) 0.048(9) 0.008(6) 0.026(8) -0.012(8)
C72 0.048(8) 0.035(7) 0.039(7) 0.008(6) 0.019(6) -0.008(6)
C73 0.032(6) 0.018(5) 0.024(5) -0.007(4) 0.005(5) -0.005(5)
C74 0.037(7) 0.030(6) 0.029(6) 0.001(5) -0.012(5) -0.003(5)
C75 0.049(8) 0.034(7) 0.037(7) -0.007(6) -0.007(6) -0.003(6)
C76 0.055(10) 0.040(8) 0.047(8) -0.010(7) -0.005(7) 0.020(7)
C77 0.039(8) 0.053(9) 0.059(9) -0.022(8) -0.012(7) 0.010(7)
C78 0.029(7) 0.043(7) 0.037(7) -0.018(6) -0.005(6) 0.005(6)
C1V 0.088(15) 0.054(11) 0.113(17) -0.032(11) 0.009(13) -0.009(10)
Cl1V 0.078(3) 0.044(2) 0.152(5) -0.017(3) -0.028(3) 0.010(2)
Cl2V 0.053(4) 0.030(3) 0.091(6) 0.007(3) -0.006(4) 0.001(2)
Cl3V 0.37(3) 0.094(7) 0.034(4) 0.006(5) 0.004(8) -0.101(12)
C1W 0.088(15) 0.054(11) 0.113(17) -0.032(11) 0.009(13) -0.009(10)
Cl1W 0.078(3) 0.044(2) 0.152(5) -0.017(3) -0.028(3) 0.010(2)
Cl2W 0.085(13) 0.132(19) 0.077(13) -0.041(14) 0.012(11) -0.044(13)
Cl3W 0.067(10) 0.041(7) 0.063(10) 0.021(7) 0.042(7) 0.019(6)
C1X 0.031(7) 0.031(7) 0.048(8) 0.003(6) 0.002(6) 0.010(5)
Cl1X 0.042(2) 0.050(2) 0.082(3) -0.024(2) -0.024(2) 0.0148(17)
Cl2X 0.051(2) 0.0248(16) 0.086(3) -0.0007(17) 0.035(2) 0.0037(15)
Cl3X 0.055(3) 0.101(4) 0.046(2) 0.018(2) 0.002(2) 0.006(2)
C1Y 0.022(6) 0.028(6) 0.043(7) -0.002(5) 0.003(5) -0.004(5)
Cl1Y 0.048(2) 0.0268(16) 0.084(3) -0.0044(17) 0.033(2) -0.0005(15)
Cl2Y 0.041(2) 0.048(2) 0.095(3) -0.022(2) -0.026(2) 0.0149(17)
Cl3Y 0.068(3) 0.076(3) 0.048(2) 0.004(2) -0.002(2) -0.004(2)
C1Z 0.051(9) 0.027(7) 0.084(11) -0.012(7) -0.041(8) 0.011(6)
Cl1Z 0.071(3) 0.0407(19) 0.0400(18) 0.0069(15) 0.0082(18) 0.0043(18)
Cl2Z 0.045(2) 0.042(2) 0.075(3) 0.0069(18) -0.0004(19) 0.0005(16)
Cl3Z 0.064(3) 0.066(3) 0.074(3) 0.015(2) 0.022(2) 0.022(2)

loop_
_atom_type_symbol
_atom_type_description
_atom_type_scat_dispersion_real
_atom_type_scat_dispersion_imag
_atom_type_scat_source
C C 0.0033 0.0016 'International Tables Vol C Tables 4.2.6.8 and 6.1.1.4'
H H 0.0000 0.0000 'International Tables Vol C Tables 4.2.6.8 and 6.1.1.4'
Cl Cl 0.1484 0.1585 'International Tables Vol C Tables 4.2.6.8 and 6.1.1.4'
N N 0.0061 0.0033 'International Tables Vol C Tables 4.2.6.8 and 6.1.1.4'
O O 0.0106 0.0060 'International Tables Vol C Tables 4.2.6.8 and 6.1.1.4'
P P 0.1023 0.0942 'International Tables Vol C Tables 4.2.6.8 and 6.1.1.4'
Pt Pt -1.7033 8.3905 'International Tables Vol C Tables 4.2.6.8 and 6.1.1.4'

loop_
_geom_angle_atom_site_label_1
_geom_angle_atom_site_label_2
_geom_angle_atom_site_label_3
_geom_angle
C1 Pt1 N1 178.5(4)
C1 Pt1 P1 94.1(4)
N1 Pt1 P1 84.6(2)
C1 Pt1 Pt2 97.7(4)
N1 Pt1 Pt2 83.5(2)
P1 Pt1 Pt2 168.08(8)
C2 Pt2 C3 84.9(5)
C2 Pt2 O1 173.6(4)
C3 Pt2 O1 89.4(4)
C2 Pt2 P3 96.4(4)
C3 Pt2 P3 177.2(4)
O1 Pt2 P3 89.2(2)
C2 Pt2 Pt1 98.4(4)
C3 Pt2 Pt1 87.3(3)
O1 Pt2 Pt1 84.2(2)
P3 Pt2 Pt1 95.01(7)
C4 Pt3 N4 177.5(4)
C4 Pt3 P4 93.7(4)
N4 Pt3 P4 84.9(3)
C4 Pt3 Pt4 98.3(4)
N4 Pt3 Pt4 83.1(3)
P4 Pt3 Pt4 168.00(8)
C5 Pt4 C6 86.8(6)
C5 Pt4 O4 173.4(5)
C6 Pt4 O4 87.8(5)
C5 Pt4 P2 95.0(4)
C6 Pt4 P2 177.0(4)
O4 Pt4 P2 90.3(2)
C5 Pt4 Pt3 99.7(4)
C6 Pt4 Pt3 87.7(4)
O4 Pt4 Pt3 83.8(2)
P2 Pt4 Pt3 94.40(7)
C25 P1 C7 107.3(6)
C25 P1 C19 103.5(6)
C7 P1 C19 105.8(6)
C25 P1 Pt1 123.8(4)
C7 P1 Pt1 102.2(4)
C19 P1 Pt1 113.0(5)
C37 P2 C31 105.6(5)
C37 P2 C18 101.0(5)
C31 P2 C18 99.8(5)
C37 P2 Pt4 117.1(4)
C31 P2 Pt4 116.9(4)
C18 P2 Pt4 113.9(3)
C61 P3 C55 105.3(5)
C61 P3 C43 102.0(5)
C55 P3 C43 100.2(5)
C61 P3 Pt2 116.4(4)
C55 P3 Pt2 116.6(4)
C43 P3 Pt2 114.0(4)
C73 P4 C67 104.7(5)
C73 P4 C54 106.4(5)
C67 P4 C54 104.4(5)
C73 P4 Pt3 122.3(4)
C67 P4 Pt3 114.3(4)
C54 P4 Pt3 103.1(4)
Pt1 C1 H1A 109.5
Pt1 C1 H1B 109.5
H1A C1 H1B 109.5
Pt1 C1 H1C 109.5
H1A C1 H1C 109.5
H1B C1 H1C 109.5
Pt2 C2 H2A 109.5
Pt2 C2 H2B 109.5
H2A C2 H2B 109.5
Pt2 C2 H2C 109.5
H2A C2 H2C 109.5
H2B C2 H2C 109.5
Pt2 C3 H3A 109.5
Pt2 C3 H3B 109.5
H3A C3 H3B 109.5
Pt2 C3 H3C 109.5
H3A C3 H3C 109.5
H3B C3 H3C 109.5
Pt3 C4 H4A 109.5
Pt3 C4 H4B 109.5
H4A C4 H4B 109.5
Pt3 C4 H4C 109.5
H4A C4 H4C 109.5
H4B C4 H4C 109.5
Pt4 C5 H5A 109.5
Pt4 C5 H5B 109.5
H5A C5 H5B 109.5
Pt4 C5 H5C 109.5
H5A C5 H5C 109.5
H5B C5 H5C 109.5
Pt4 C6 H6A 109.5
Pt4 C6 H6B 109.5
H6A C6 H6B 109.5
Pt4 C6 H6C 109.5
H6A C6 H6C 109.5
H6B C6 H6C 109.5
C8 C7 P1 108.8(8)
C8 C7 H7A 109.9
P1 C7 H7A 109.9
C8 C7 H7B 109.9
P1 C7 H7B 109.9
H7A C7 H7B 108.3
N1 C8 C7 107.6(8)
N1 C8 H8A 110.2
C7 C8 H8A 110.2
N1 C8 H8B 110.2
C7 C8 H8B 110.2
H8A C8 H8B 108.5
C9 N1 C8 119.2(9)
C9 N1 Pt1 124.3(7)
C8 N1 Pt1 116.4(6)
N1 C9 O1 121.9(9)
N1 C9 C10 124.2(10)
O1 C9 C10 113.8(9)
C9 O1 Pt2 119.1(6)
C11 C10 C15 120.5(10)
C11 C10 C9 117.2(9)
C15 C10 C9 122.1(9)
C10 C11 C12 119.6(10)
C10 C11 H11 120.2
C12 C11 H11 120.2
C13 C12 C11 120.0(10)
C13 C12 H12 120.0
C11 C12 H12 120.0
C12 C13 C14 121.8(10)
C12 C13 H13 119.1
C14 C13 H13 119.1
C15 C14 C13 118.7(10)
C15 C14 H14 120.6
C13 C14 H14 120.6
C14 C15 C10 119.3(9)
C14 C15 C16 120.6(10)
C10 C15 C16 119.9(9)
O2 C16 N2 123.1(10)
O2 C16 C15 120.2(9)
N2 C16 C15 116.6(9)
C16 N2 C17 120.4(9)
C16 N2 H2 119.8
C17 N2 H2 119.8
N2 C17 C18 113.8(9)
N2 C17 H17A 108.8
C18 C17 H17A 108.8
N2 C17 H17B 108.8
C18 C17 H17B 108.8
H17A C17 H17B 107.7
C17 C18 P2 116.2(8)
C17 C18 H18A 108.2
P2 C18 H18A 108.2
C17 C18 H18B 108.2
P2 C18 H18B 108.2
H18A C18 H18B 107.4
C20 C19 C24 119.4(12)
C20 C19 P1 121.4(10)
C24 C19 P1 119.1(11)
C19 C20 C21 120.8(13)
C19 C20 H20 119.6
C21 C20 H20 119.6
C22 C21 C20 118.9(14)
C22 C21 H21 120.5
C20 C21 H21 120.5
C21 C22 C23 120.1(15)
C21 C22 H22 120.0
C23 C22 H22 120.0
C24 C23 C22 121.5(19)
C24 C23 H23 119.2
C22 C23 H23 119.2
C23 C24 C19 118.3(19)
C23 C24 H24 120.8
C19 C24 H24 120.8
C26 C25 C30 117.8(12)
C26 C25 P1 120.2(10)
C30 C25 P1 122.0(9)
C25 C26 C27 121.2(14)
C25 C26 H26 119.4
C27 C26 H26 119.4
C28 C27 C26 120.4(14)
C28 C27 H27 119.8
C26 C27 H27 119.8
C27 C28 C29 119.7(13)
C27 C28 H28 120.1
C29 C28 H28 120.1
C28 C29 C30 120.4(13)
C28 C29 H29 119.8
C30 C29 H29 119.8
C29 C30 C25 120.3(12)
C29 C30 H30 119.8
C25 C30 H30 119.8
C32 C31 C36 118.6(11)
C32 C31 P2 117.7(9)
C36 C31 P2 123.5(9)
C33 C32 C31 121.9(11)
C33 C32 H32 119.0
C31 C32 H32 119.0
C34 C33 C32 118.1(12)
C34 C33 H33 120.9
C32 C33 H33 120.9
C33 C34 C35 122.5(12)
C33 C34 H34 118.8
C35 C34 H34 118.8
C34 C35 C36 118.9(12)
C34 C35 H35 120.6
C36 C35 H35 120.6
C31 C36 C35 119.9(12)
C31 C36 H36 120.0
C35 C36 H36 120.0
C38 C37 C42 118.4(10)
C38 C37 P2 119.5(8)
C42 C37 P2 121.4(9)
C39 C38 C37 119.9(11)
C39 C38 H38 120.0
C37 C38 H38 120.0
C38 C39 C40 120.7(12)
C38 C39 H39 119.7
C40 C39 H39 119.7
C41 C40 C39 120.2(12)
C41 C40 H40 119.9
C39 C40 H40 119.9
C40 C41 C42 119.7(12)
C40 C41 H41 120.2
C42 C41 H41 120.2
C41 C42 C37 121.0(12)
C41 C42 H42 119.5
C37 C42 H42 119.5
C44 C43 P3 116.1(8)
C44 C43 H43A 108.2
P3 C43 H43A 108.2
C44 C43 H43B 108.2
P3 C43 H43B 108.2
H43A C43 H43B 107.4
N3 C44 C43 112.7(9)
N3 C44 H44A 109.1
C43 C44 H44A 109.1
N3 C44 H44B 109.1
C43 C44 H44B 109.1
H44A C44 H44B 107.8
C45 N3 C44 120.8(9)
C45 N3 H3 119.6
C44 N3 H3 119.6
O3 C45 N3 121.6(10)
O3 C45 C46 121.0(9)
N3 C45 C46 117.4(9)
C47 C46 C51 119.0(10)
C47 C46 C45 120.2(10)
C51 C46 C45 120.6(9)
C48 C47 C46 120.8(11)
C48 C47 H47 119.6
C46 C47 H47 119.6
C49 C48 C47 119.8(11)
C49 C48 H48 120.1
C47 C48 H48 120.1
C48 C49 C50 120.3(10)
C48 C49 H49 119.9
C50 C49 H49 119.9
C51 C50 C49 120.3(10)
C51 C50 H50 119.8
C49 C50 H50 119.8
C50 C51 C46 119.7(10)
C50 C51 C52 118.5(9)
C46 C51 C52 121.4(9)
N4 C52 O4 120.9(10)
N4 C52 C51 125.5(10)
O4 C52 C51 113.4(9)
C52 O4 Pt4 120.5(6)
C52 N4 C53 119.4(10)
C52 N4 Pt3 125.3(8)
C53 N4 Pt3 114.9(7)
N4 C53 C54 109.8(9)
N4 C53 H53A 109.7
C54 C53 H53A 109.7
N4 C53 H53B 109.7
C54 C53 H53B 109.7
H53A C53 H53B 108.2
C53 C54 P4 106.5(8)
C53 C54 H54A 110.4
P4 C54 H54A 110.4
C53 C54 H54B 110.4
P4 C54 H54B 110.4
H54A C54 H54B 108.6
C56 C55 C60 118.4(10)
C56 C55 P3 117.9(8)
C60 C55 P3 123.3(9)
C55 C56 C57 121.0(10)
C55 C56 H56 119.5
C57 C56 H56 119.5
C58 C57 C56 119.4(11)
C58 C57 H57 120.3
C56 C57 H57 120.3
C57 C58 C59 120.7(12)
C57 C58 H58 119.7
C59 C58 H58 119.7
C60 C59 C58 120.0(11)
C60 C59 H59 120.0
C58 C59 H59 120.0
C59 C60 C55 120.4(11)
C59 C60 H60 119.8
C55 C60 H60 119.8
C62 C61 C66 118.4(11)
C62 C61 P3 119.4(9)
C66 C61 P3 121.7(9)
C61 C62 C63 120.2(11)
C61 C62 H62 119.9
C63 C62 H62 119.9
C64 C63 C62 120.6(12)
C64 C63 H63 119.7
C62 C63 H63 119.7
C63 C64 C65 120.5(12)
C63 C64 H64 119.7
C65 C64 H64 119.7
C64 C65 C66 118.6(12)
C64 C65 H65 120.7
C66 C65 H65 120.7
C61 C66 C65 121.6(11)
C61 C66 H66 119.2
C65 C66 H66 119.2
C68 C67 C72 119.1(11)
C68 C67 P4 120.9(9)
C72 C67 P4 120.0(10)
C67 C68 C69 121.2(12)
C67 C68 H68 119.4
C69 C68 H68 119.4
C70 C69 C68 119.6(13)
C70 C69 H69 120.2
C68 C69 H69 120.2
C69 C70 C71 121.1(12)
C69 C70 H70 119.4
C71 C70 H70 119.4
C70 C71 C72 118.6(14)
C70 C71 H71 120.7
C72 C71 H71 120.7
C67 C72 C71 120.3(14)
C67 C72 H72 119.8
C71 C72 H72 119.8
C78 C73 C74 119.2(11)
C78 C73 P4 120.9(9)
C74 C73 P4 119.7(9)
C75 C74 C73 120.5(12)
C75 C74 H74 119.7
C73 C74 H74 119.7
C76 C75 C74 119.9(12)
C76 C75 H75 120.1
C74 C75 H75 120.1
C77 C76 C75 120.4(13)
C77 C76 H76 119.8
C75 C76 H76 119.8
C76 C77 C78 120.5(13)
C76 C77 H77 119.7
C78 C77 H77 119.7
C73 C78 C77 119.4(12)
C73 C78 H78 120.3
C77 C78 H78 120.3
Cl3V C1V Cl2V 105.9(15)
Cl3V C1V Cl1V 102.9(12)
Cl2V C1V Cl1V 112.8(12)
Cl3V C1V H1V 111.6
Cl2V C1V H1V 111.6
Cl1V C1V H1V 111.6
Cl1X C1X Cl2X 109.5(8)
Cl1X C1X Cl3X 108.7(7)
Cl2X C1X Cl3X 110.5(7)
Cl1X C1X H1X 109.4
Cl2X C1X H1X 109.4
Cl3X C1X H1X 109.4
Cl3Y C1Y Cl1Y 111.9(7)
Cl3Y C1Y Cl2Y 109.1(7)
Cl1Y C1Y Cl2Y 108.1(7)
Cl3Y C1Y H1Y 109.2
Cl1Y C1Y H1Y 109.2
Cl2Y C1Y H1Y 109.2
Cl3Z C1Z Cl2Z 114.3(9)
Cl3Z C1Z Cl1Z 109.7(8)
Cl2Z C1Z Cl1Z 105.7(9)
Cl3Z C1Z H1Z 109.0
Cl2Z C1Z H1Z 109.0
Cl1Z C1Z H1Z 109.0

loop_
_geom_bond_atom_site_label_1
_geom_bond_atom_site_label_2
_geom_bond_distance
Pt1 C1 2.059(12)
Pt1 N1 2.097(9)
Pt1 P1 2.164(3)
Pt1 Pt2 2.6491(7)
Pt2 C2 2.031(11)
Pt2 C3 2.067(11)
Pt2 O1 2.148(7)
Pt2 P3 2.327(3)
Pt3 C4 2.052(13)
Pt3 N4 2.104(9)
Pt3 P4 2.159(3)
Pt3 Pt4 2.6494(8)
Pt4 C5 2.034(12)
Pt4 C6 2.076(12)
Pt4 O4 2.150(8)
Pt4 P2 2.325(3)
P1 C25 1.801(12)
P1 C7 1.812(12)
P1 C19 1.818(12)
P2 C37 1.822(11)
P2 C31 1.830(12)
P2 C18 1.865(10)
P3 C61 1.820(11)
P3 C55 1.826(11)
P3 C43 1.844(11)
P4 C73 1.816(11)
P4 C67 1.823(12)
P4 C54 1.828(11)
C1 H1A 0.9800
C1 H1B 0.9800
C1 H1C 0.9800
C2 H2A 0.9800
C2 H2B 0.9800
C2 H2C 0.9800
C3 H3A 0.9800
C3 H3B 0.9800
C3 H3C 0.9800
C4 H4A 0.9800
C4 H4B 0.9800
C4 H4C 0.9800
C5 H5A 0.9800
C5 H5B 0.9800
C5 H5C 0.9800
C6 H6A 0.9800
C6 H6B 0.9800
C6 H6C 0.9800
C7 C8 1.514(16)
C7 H7A 0.9900
C7 H7B 0.9900
C8 N1 1.473(14)
C8 H8A 0.9900
C8 H8B 0.9900
N1 C9 1.303(13)
C9 O1 1.309(13)
C9 C10 1.507(14)
C10 C11 1.391(14)
C10 C15 1.410(15)
C11 C12 1.397(15)
C11 H11 0.9500
C12 C13 1.362(16)
C12 H12 0.9500
C13 C14 1.403(16)
C13 H13 0.9500
C14 C15 1.399(15)
C14 H14 0.9500
C15 C16 1.504(14)
C16 O2 1.248(13)
C16 N2 1.337(14)
N2 C17 1.473(13)
N2 H2 0.8800
C17 C18 1.500(15)
C17 H17A 0.9900
C17 H17B 0.9900
C18 H18A 0.9900
C18 H18B 0.9900
C19 C20 1.359(18)
C19 C24 1.43(2)
C20 C21 1.411(17)
C20 H20 0.9500
C21 C22 1.37(2)
C21 H21 0.9500
C22 C23 1.37(3)
C22 H22 0.9500
C23 C24 1.36(3)
C23 H23 0.9500
C24 H24 0.9500
C25 C26 1.381(19)
C25 C30 1.397(17)
C26 C27 1.38(2)
C26 H26 0.9500
C27 C28 1.36(2)
C27 H27 0.9500
C28 C29 1.37(2)
C28 H28 0.9500
C29 C30 1.388(17)
C29 H29 0.9500
C30 H30 0.9500
C31 C32 1.390(16)
C31 C36 1.397(16)
C32 C33 1.390(16)
C32 H32 0.9500
C33 C34 1.372(18)
C33 H33 0.9500
C34 C35 1.375(19)
C34 H34 0.9500
C35 C36 1.410(17)
C35 H35 0.9500
C36 H36 0.9500
C37 C38 1.396(16)
C37 C42 1.407(15)
C38 C39 1.380(16)
C38 H38 0.9500
C39 C40 1.390(18)
C39 H39 0.9500
C40 C41 1.37(2)
C40 H40 0.9500
C41 C42 1.385(17)
C41 H41 0.9500
C42 H42 0.9500
C43 C44 1.532(16)
C43 H43A 0.9900
C43 H43B 0.9900
C44 N3 1.452(13)
C44 H44A 0.9900
C44 H44B 0.9900
N3 C45 1.342(13)
N3 H3 0.8800
C45 O3 1.236(12)
C45 C46 1.500(15)
C46 C47 1.395(16)
C46 C51 1.401(15)
C47 C48 1.382(17)
C47 H47 0.9500
C48 C49 1.377(17)
C48 H48 0.9500
C49 C50 1.386(16)
C49 H49 0.9500
C50 C51 1.385(15)
C50 H50 0.9500
C51 C52 1.494(14)
C52 N4 1.284(13)
C52 O4 1.303(13)
N4 C53 1.491(14)
C53 C54 1.512(14)
C53 H53A 0.9900
C53 H53B 0.9900
C54 H54A 0.9900
C54 H54B 0.9900
C55 C56 1.389(16)
C55 C60 1.400(15)
C56 C57 1.390(16)
C56 H56 0.9500
C57 C58 1.370(17)
C57 H57 0.9500
C58 C59 1.384(18)
C58 H58 0.9500
C59 C60 1.377(16)
C59 H59 0.9500
C60 H60 0.9500
C61 C62 1.379(17)
C61 C66 1.388(16)
C62 C63 1.408(17)
C62 H62 0.9500
C63 C64 1.362(18)
C63 H63 0.9500
C64 C65 1.380(18)
C64 H64 0.9500
C65 C66 1.407(17)
C65 H65 0.9500
C66 H66 0.9500
C67 C68 1.377(17)
C67 C72 1.401(17)
C68 C69 1.383(17)
C68 H68 0.9500
C69 C70 1.38(2)
C69 H69 0.9500
C70 C71 1.39(2)
C70 H70 0.9500
C71 C72 1.403(19)
C71 H71 0.9500
C72 H72 0.9500
C73 C78 1.373(17)
C73 C74 1.396(16)
C74 C75 1.375(18)
C74 H74 0.9500
C75 C76 1.37(2)
C75 H75 0.9500
C76 C77 1.36(2)
C76 H76 0.9500
C77 C78 1.404(18)
C77 H77 0.9500
C78 H78 0.9500
C1V Cl3V 1.67(3)
C1V Cl2V 1.693(19)
C1V Cl1V 1.80(2)
C1V H1V 1.0000
C1X Cl1X 1.746(13)
C1X Cl2X 1.747(13)
C1X Cl3X 1.774(14)
C1X H1X 1.0000
C1Y Cl3Y 1.743(13)
C1Y Cl1Y 1.755(12)
C1Y Cl2Y 1.772(12)
C1Y H1Y 1.0000
C1Z Cl3Z 1.691(15)
C1Z Cl2Z 1.723(13)
C1Z Cl1Z 1.888(19)
C1Z H1Z 1.0000

loop_
_geom_hbond_atom_site_label_D
_geom_hbond_atom_site_label_H
_geom_hbond_atom_site_label_A
_geom_hbond_distance_DH
_geom_hbond_distance_HA
_geom_hbond_distance_DA
_geom_hbond_angle_DHA
_geom_hbond_site_symmetry_A
C7 H7B Cl2Z 0.99 2.81 3.752(12) 159.8 4_465
N2 H2 O4 0.88 1.93 2.771(12) 158.7 .
C32 H32 Cl2Y 0.95 2.89 3.543(13) 126.7 .
C44 H44A Cl1Y 0.99 2.97 3.551(12) 118.3 4_565
N3 H3 O1 0.88 1.91 2.756(11) 159.7 .
C54 H54B Cl3W 0.99 2.87 3.629(18) 134.2 1_565
C56 H56 Cl1X 0.95 2.92 3.537(11) 123.9 4_565
C66 H66 Cl2Z 0.95 2.85 3.738(13) 157.0 .
C1X H1X O2 1.00 2.25 3.172(16) 152.0 .
C1Y H1Y O3 1.00 2.20 3.130(14) 154.1 4_465

loop_
_geom_torsion_atom_site_label_1
_geom_torsion_atom_site_label_2
_geom_torsion_atom_site_label_3
_geom_torsion_atom_site_label_4
_geom_torsion
C25 P1 C7 C8 -169.2(7)
C19 P1 C7 C8 80.8(9)
Pt1 P1 C7 C8 -37.7(8)
P1 C7 C8 N1 49.2(10)
C7 C8 N1 C9 138.7(10)
C7 C8 N1 Pt1 -39.2(10)
C8 N1 C9 O1 -177.9(9)
Pt1 N1 C9 O1 -0.3(14)
C8 N1 C9 C10 4.2(15)
Pt1 N1 C9 C10 -178.2(7)
N1 C9 O1 Pt2 -22.5(13)
C10 C9 O1 Pt2 155.6(7)
N1 C9 C10 C11 68.4(14)
O1 C9 C10 C11 -109.7(11)
N1 C9 C10 C15 -117.1(12)
O1 C9 C10 C15 64.8(14)
C15 C10 C11 C12 -1.4(17)
C9 C10 C11 C12 173.2(10)
C10 C11 C12 C13 -0.9(17)
C11 C12 C13 C14 1.4(17)
C12 C13 C14 C15 0.4(16)
C13 C14 C15 C10 -2.7(15)
C13 C14 C15 C16 173.1(10)
C11 C10 C15 C14 3.2(16)
C9 C10 C15 C14 -171.2(10)
C11 C10 C15 C16 -172.7(10)
C9 C10 C15 C16 13.0(16)
C14 C15 C16 O2 -138.1(11)
C10 C15 C16 O2 37.7(15)
C14 C15 C16 N2 42.1(14)
C10 C15 C16 N2 -142.1(10)
O2 C16 N2 C17 -0.5(16)
C15 C16 N2 C17 179.3(9)
C16 N2 C17 C18 -155.4(10)
N2 C17 C18 P2 -88.1(10)
C37 P2 C18 C17 -168.1(8)
C31 P2 C18 C17 -59.9(9)
Pt4 P2 C18 C17 65.4(8)
C25 P1 C19 C20 139.6(11)
C7 P1 C19 C20 -107.7(12)
Pt1 P1 C19 C20 3.2(13)
C25 P1 C19 C24 -42.2(16)
C7 P1 C19 C24 70.5(15)
Pt1 P1 C19 C24 -178.5(14)
C24 C19 C20 C21 0(2)
P1 C19 C20 C21 177.8(10)
C19 C20 C21 C22 2(2)
C20 C21 C22 C23 3(3)
C21 C22 C23 C24 -10(5)
C22 C23 C24 C19 12(5)
C20 C19 C24 C23 -6(3)
P1 C19 C24 C23 175(2)
C7 P1 C25 C26 -172.7(11)
C19 P1 C25 C26 -61.1(13)
Pt1 P1 C25 C26 69.0(13)
C7 P1 C25 C30 4.5(12)
C19 P1 C25 C30 116.1(11)
Pt1 P1 C25 C30 -113.8(10)
C30 C25 C26 C27 1(2)
P1 C25 C26 C27 178.8(15)
C25 C26 C27 C28 0(3)
C26 C27 C28 C29 -3(3)
C27 C28 C29 C30 4(2)
C28 C29 C30 C25 -2(2)
C26 C25 C30 C29 0(2)
P1 C25 C30 C29 -177.7(10)
C37 P2 C31 C32 -151.5(9)
C18 P2 C31 C32 104.0(10)
Pt4 P2 C31 C32 -19.4(11)
C37 P2 C31 C36 33.7(11)
C18 P2 C31 C36 -70.8(11)
Pt4 P2 C31 C36 165.9(9)
C36 C31 C32 C33 0.4(18)
P2 C31 C32 C33 -174.7(10)
C31 C32 C33 C34 0.6(19)
C32 C33 C34 C35 -2(2)
C33 C34 C35 C36 2(2)
C32 C31 C36 C35 0.1(18)
P2 C31 C36 C35 174.8(10)
C34 C35 C36 C31 -1.4(19)
C31 P2 C37 C38 -154.9(9)
C18 P2 C37 C38 -51.3(10)
Pt4 P2 C37 C38 73.0(10)
C31 P2 C37 C42 34.5(10)
C18 P2 C37 C42 138.2(9)
Pt4 P2 C37 C42 -97.5(9)
C42 C37 C38 C39 -3.9(16)
P2 C37 C38 C39 -174.7(8)
C37 C38 C39 C40 4.2(17)
C38 C39 C40 C41 -2.1(18)
C39 C40 C41 C42 -0.2(18)
C40 C41 C42 C37 0.4(18)
C38 C37 C42 C41 1.6(17)
P2 C37 C42 C41 172.2(9)
C61 P3 C43 C44 -167.8(8)
C55 P3 C43 C44 -59.5(9)
Pt2 P3 C43 C44 65.9(8)
P3 C43 C44 N3 -88.1(10)
C43 C44 N3 C45 -156.0(10)
C44 N3 C45 O3 -0.1(16)
C44 N3 C45 C46 177.8(9)
O3 C45 C46 C47 -138.9(11)
N3 C45 C46 C47 43.2(15)
O3 C45 C46 C51 35.8(16)
N3 C45 C46 C51 -142.2(11)
C51 C46 C47 C48 -2.4(17)
C45 C46 C47 C48 172.3(10)
C46 C47 C48 C49 1.4(18)
C47 C48 C49 C50 1.2(18)
C48 C49 C50 C51 -2.6(17)
C49 C50 C51 C46 1.4(16)
C49 C50 C51 C52 174.6(10)
C47 C46 C51 C50 1.0(16)
C45 C46 C51 C50 -173.7(10)
C47 C46 C51 C52 -171.9(10)
C45 C46 C51 C52 13.4(15)
C50 C51 C52 N4 69.3(15)
C46 C51 C52 N4 -117.7(12)
C50 C51 C52 O4 -105.0(11)
C46 C51 C52 O4 68.0(13)
N4 C52 O4 Pt4 -18.9(13)
C51 C52 O4 Pt4 155.7(6)
O4 C52 N4 C53 -177.3(9)
C51 C52 N4 C53 8.8(15)
O4 C52 N4 Pt3 -4.1(14)
C51 C52 N4 Pt3 -178.0(7)
C52 N4 C53 C54 134.8(10)
Pt3 N4 C53 C54 -39.0(11)
N4 C53 C54 P4 49.7(10)
C73 P4 C54 C53 -168.3(7)
C67 P4 C54 C53 81.3(8)
Pt3 P4 C54 C53 -38.5(7)
C61 P3 C55 C56 -148.5(9)
C43 P3 C55 C56 105.9(9)
Pt2 P3 C55 C56 -17.7(10)
C61 P3 C55 C60 39.3(10)
C43 P3 C55 C60 -66.3(10)
Pt2 P3 C55 C60 170.1(8)
C60 C55 C56 C57 -0.2(16)
P3 C55 C56 C57 -172.8(9)
C55 C56 C57 C58 -1.1(18)
C56 C57 C58 C59 1(2)
C57 C58 C59 C60 1(2)
C58 C59 C60 C55 -2.2(19)
C56 C55 C60 C59 1.8(17)
P3 C55 C60 C59 174.0(9)
C55 P3 C61 C62 -154.0(9)
C43 P3 C61 C62 -49.7(10)
Pt2 P3 C61 C62 75.1(10)
C55 P3 C61 C66 33.8(11)
C43 P3 C61 C66 138.0(10)
Pt2 P3 C61 C66 -97.2(9)
C66 C61 C62 C63 -2.1(17)
P3 C61 C62 C63 -174.6(9)
C61 C62 C63 C64 1.4(19)
C62 C63 C64 C65 -1.2(19)
C63 C64 C65 C66 2(2)
C62 C61 C66 C65 2.7(18)
P3 C61 C66 C65 175.0(10)
C64 C65 C66 C61 -2.6(19)
C73 P4 C67 C68 151.2(10)
C54 P4 C67 C68 -97.2(10)
Pt3 P4 C67 C68 14.7(11)
C73 P4 C67 C72 -30.6(11)
C54 P4 C67 C72 81.1(10)
Pt3 P4 C67 C72 -167.1(9)
C72 C67 C68 C69 -2.6(19)
P4 C67 C68 C69 175.6(10)
C67 C68 C69 C70 3(2)
C68 C69 C70 C71 -2(2)
C69 C70 C71 C72 1(2)
C68 C67 C72 C71 1.7(19)
P4 C67 C72 C71 -176.5(11)
C70 C71 C72 C67 -1(2)
C67 P4 C73 C78 110.1(11)
C54 P4 C73 C78 -0.1(12)
Pt3 P4 C73 C78 -117.8(10)
C67 P4 C73 C74 -65.0(11)
C54 P4 C73 C74 -175.2(9)
Pt3 P4 C73 C74 67.0(10)
C78 C73 C74 C75 3.8(19)
P4 C73 C74 C75 179.0(10)
C73 C74 C75 C76 -1(2)
C74 C75 C76 C77 -1(2)
C75 C76 C77 C78 2(3)
C74 C73 C78 C77 -3.4(19)
P4 C73 C78 C77 -178.5(11)
C76 C77 C78 C73 1(2)
